data_1553401
loop_
_publ_author_name
'Arunrattiyakorn, Panarat'
'Kuno, Mayuso'
'Aree, Thammarat'
'Laphookhieo, Surat'
'Sriyatep, Teerayut'
'Kanzaki, Hiroshi'
'Garcia Chavez, Miguel Angel'
'Wang, Yan Alexander'
'Andersen, Raymond J.'

_publ_contact_author
;
     Dr. Panarat Arunrattiyakorn
     Department of Chemistry
     Faculty of Science
     Srinakharinwirot University
     Bangkok 10110, Thailand
;
_publ_section_title
;
 Biotransformation of \b-Mangostin by an Endophytic Fungus of Garcinia
 mangostana to Furnish Xanthenes with an Unprecedented Heterocyclic
 Skeleton.
;
_journal_issue 10
_journal_name_full 'Journal of natural products'
_journal_page_first 2244
_journal_page_last 2250
_journal_paper_doi 10.1021/acs.jnatprod.8b00519
_journal_volume 81
_journal_year 2018
_chemical_formula_moiety 'C25 H28 O9'
_chemical_formula_sum 'C25 H28 O9'
_chemical_formula_weight 472.47
_space_group_crystal_system monoclinic
_space_group_IT_number 15
_space_group_name_Hall '-C 2yc'
_space_group_name_H-M_alt 'C 1 2/c 1'
_atom_sites_solution_hydrogens geom
_audit_creation_method SHELXL-2014/7
_cell_angle_alpha 90
_cell_angle_beta 115.0670(10)
_cell_angle_gamma 90
_cell_formula_units_Z 8
_cell_length_a 22.1574(11)
_cell_length_b 10.8642(5)
_cell_length_c 21.0512(10)
_cell_measurement_reflns_used 5038
_cell_measurement_temperature 296(2)
_cell_measurement_theta_max 27.71
_cell_measurement_theta_min 2.24
_cell_volume 4590.2(4)
_computing_structure_refinement 'SHELXL-2014/7 (Sheldrick, 2014)'
_diffrn_ambient_temperature 296(2)
_diffrn_measured_fraction_theta_full 1.000
_diffrn_measured_fraction_theta_max 1.000
_diffrn_measurement_device_type APEXII
_diffrn_radiation_type MoK\a
_diffrn_radiation_wavelength 0.71073
_diffrn_reflns_av_R_equivalents 0.0507
_diffrn_reflns_av_unetI/netI 0.0498
_diffrn_reflns_Laue_measured_fraction_full 1.000
_diffrn_reflns_Laue_measured_fraction_max 1.000
_diffrn_reflns_limit_h_max 31
_diffrn_reflns_limit_h_min -31
_diffrn_reflns_limit_k_max 15
_diffrn_reflns_limit_k_min -15
_diffrn_reflns_limit_l_max 29
_diffrn_reflns_limit_l_min -30
_diffrn_reflns_number 30966
_diffrn_reflns_point_group_measured_fraction_full 1.000
_diffrn_reflns_point_group_measured_fraction_max 1.000
_diffrn_reflns_theta_full 25.242
_diffrn_reflns_theta_max 30.507
_diffrn_reflns_theta_min 2.029
_exptl_absorpt_coefficient_mu 0.104
_exptl_absorpt_correction_T_max 0.7461
_exptl_absorpt_correction_T_min 0.6782
_exptl_absorpt_correction_type multi-scan
_exptl_absorpt_process_details 'SADABS (Bruker-AXS)'
_exptl_crystal_colour 'light yellow'
_exptl_crystal_density_diffrn 1.367
_exptl_crystal_description rod
_exptl_crystal_F_000 2000
_exptl_crystal_size_max 0.480
_exptl_crystal_size_mid 0.240
_exptl_crystal_size_min 0.160
_refine_diff_density_max 0.312
_refine_diff_density_min -0.252
_refine_diff_density_rms 0.052
_refine_ls_extinction_method none
_refine_ls_goodness_of_fit_ref 1.005
_refine_ls_hydrogen_treatment constr
_refine_ls_matrix_type full
_refine_ls_number_parameters 315
_refine_ls_number_reflns 7016
_refine_ls_number_restraints 0
_refine_ls_restrained_S_all 1.005
_refine_ls_R_factor_all 0.1061
_refine_ls_R_factor_gt 0.0524
_refine_ls_shift/su_max 0.000
_refine_ls_shift/su_mean 0.000
_refine_ls_structure_factor_coef Fsqd
_refine_ls_weighting_details 'w=1/[\s^2^(Fo^2^)+(0.0618P)^2^+1.5341P] where P=(Fo^2^+2Fc^2^)/3'
_refine_ls_weighting_scheme calc
_refine_ls_wR_factor_gt 0.1170
_refine_ls_wR_factor_ref 0.1419
_reflns_Friedel_coverage 0.000
_reflns_number_gt 4045
_reflns_number_total 7016
_reflns_threshold_expression 'I > 2\s(I)'
_cod_data_source_file np8b00519_si_002.cif
_cod_data_source_block 2
_cod_original_sg_symbol_H-M 'C 2/c'
_cod_database_code 1553401
_shelx_shelxl_version_number 2014/7
_shelx_space_group_comment
;
The symmetry employed for this shelxl refinement is uniquely defined
by the following loop, which should always be used as a source of
symmetry information in preference to the above space-group names.
They are only intended as comments.
;
_shelx_estimated_absorpt_t_min 0.952
_shelx_estimated_absorpt_t_max 0.984

loop_
_space_group_symop_operation_xyz
'x, y, z'
'-x, y, -z+1/2'
'x+1/2, y+1/2, z'
'-x+1/2, y+1/2, -z+1/2'
'-x, -y, -z'
'x, -y, z-1/2'
'-x+1/2, -y+1/2, -z'
'x+1/2, -y+1/2, z-1/2'

loop_
_atom_site_label
_atom_site_type_symbol
_atom_site_fract_x
_atom_site_fract_y
_atom_site_fract_z
_atom_site_U_iso_or_equiv
_atom_site_adp_type
_atom_site_occupancy
_atom_site_site_symmetry_order
_atom_site_calc_flag
_atom_site_refinement_flags_posn
_atom_site_refinement_flags_adp
_atom_site_refinement_flags_occupancy
_atom_site_disorder_assembly
_atom_site_disorder_group
C1 C 0.02191(8) 0.24272(14) 0.02002(8) 0.0300(3) Uani 1 1 d . . . . .
C2 C -0.03504(8) 0.28900(15) -0.03380(8) 0.0339(4) Uani 1 1 d . . . . .
C3 C -0.06985(8) 0.38409(15) -0.02101(8) 0.0336(4) Uani 1 1 d . . . . .
C4 C -0.04723(8) 0.43214(15) 0.04623(8) 0.0332(4) Uani 1 1 d . . . . .
H4 H -0.0696 0.4967 0.0559 0.040 Uiso 1 1 calc R U . . .
C4A C 0.00920(8) 0.38214(14) 0.09847(8) 0.0306(3) Uani 1 1 d . . . . .
C5 C 0.09807(9) 0.45076(16) 0.28173(9) 0.0377(4) Uani 1 1 d . . . . .
H5 H 0.0847 0.5318 0.2821 0.045 Uiso 1 1 calc R U . . .
C6 C 0.14563(8) 0.39507(16) 0.34636(9) 0.0368(4) Uani 1 1 d . . . . .
C7 C 0.17360(9) 0.27315(15) 0.34082(8) 0.0364(4) Uani 1 1 d . . . . .
C8 C 0.14835(9) 0.20849(14) 0.28098(8) 0.0346(4) Uani 1 1 d . . . . .
C8A C 0.08943(8) 0.25444(14) 0.21768(8) 0.0302(3) Uani 1 1 d . . . . .
C9 C 0.10263(8) 0.23305(13) 0.15174(8) 0.0277(3) Uani 1 1 d . . . . .
C9A C 0.04607(8) 0.28582(14) 0.08910(8) 0.0291(3) Uani 1 1 d . . . . .
C10A C 0.07344(8) 0.38707(14) 0.22208(8) 0.0315(3) Uani 1 1 d . . . . .
C11 C -0.04708(10) 0.22192(19) -0.10031(9) 0.0509(5) Uani 1 1 d . . . . .
H111 H -0.0402 0.2752 -0.1336 0.061 Uiso 1 1 calc R U . . .
H211 H -0.0917 0.1879 -0.1219 0.061 Uiso 1 1 calc R U . . .
C12 C 0.00566(9) 0.12012(16) -0.07382(8) 0.0381(4) Uani 1 1 d . . . . .
H12 H -0.0167 0.0429 -0.0727 0.046 Uiso 1 1 calc R U . . .
C13 C 0.04587(9) 0.09844(16) -0.11649(9) 0.0399(4) Uani 1 1 d . . . . .
C14 C 0.08095(13) 0.2131(2) -0.12445(13) 0.0699(7) Uani 1 1 d . . . . .
H114 H 0.1123 0.2404 -0.0791 0.105 Uiso 1 1 calc R U . . .
H214 H 0.0487 0.2767 -0.1463 0.105 Uiso 1 1 calc R U . . .
H314 H 0.1040 0.1948 -0.1530 0.105 Uiso 1 1 calc R U . . .
C15 C 0.09458(12) -0.0065(2) -0.08497(11) 0.0640(6) Uani 1 1 d . . . . .
H115 H 0.0710 -0.0778 -0.0806 0.096 Uiso 1 1 calc R U . . .
H215 H 0.1274 0.0172 -0.0395 0.096 Uiso 1 1 calc R U . . .
H315 H 0.1162 -0.0253 -0.1148 0.096 Uiso 1 1 calc R U . . .
C16 C 0.17575(10) 0.08728(15) 0.27051(9) 0.0438(4) Uani 1 1 d . . . . .
H116 H 0.1485 0.0206 0.2747 0.053 Uiso 1 1 calc R U . . .
H216 H 0.2207 0.0765 0.3066 0.053 Uiso 1 1 calc R U . . .
C17 C 0.17646(9) 0.08266(15) 0.19808(8) 0.0380(4) Uani 1 1 d . . . . .
H17 H 0.1924 0.0024 0.1904 0.046 Uiso 1 1 calc R U . . .
C18 C 0.21430(8) 0.18637(15) 0.18189(9) 0.0376(4) Uani 1 1 d . . . . .
C19 C 0.27882(9) 0.22624(19) 0.24264(11) 0.0544(5) Uani 1 1 d . . . . .
H119 H 0.2694 0.2543 0.2808 0.082 Uiso 1 1 calc R U . . .
H219 H 0.2987 0.2918 0.2276 0.082 Uiso 1 1 calc R U . . .
H319 H 0.3090 0.1578 0.2579 0.082 Uiso 1 1 calc R U . . .
C20 C 0.22538(10) 0.15891(19) 0.11670(10) 0.0516(5) Uani 1 1 d . . . . .
H120 H 0.2577 0.0943 0.1268 0.077 Uiso 1 1 calc R U . . .
H220 H 0.2413 0.2316 0.1028 0.077 Uiso 1 1 calc R U . . .
H320 H 0.1841 0.1335 0.0793 0.077 Uiso 1 1 calc R U . . .
C21 C -0.16506(9) 0.51367(17) -0.06078(10) 0.0451(4) Uani 1 1 d . . . . .
H121 H -0.2032 0.5348 -0.1030 0.068 Uiso 1 1 calc R U . . .
H221 H -0.1390 0.5862 -0.0413 0.068 Uiso 1 1 calc R U . . .
H321 H -0.1796 0.4794 -0.0275 0.068 Uiso 1 1 calc R U . . .
C22 C 0.28052(10) 0.29909(19) 0.43803(11) 0.0555(5) Uani 1 1 d . . . . .
H122 H 0.2672 0.3688 0.4571 0.083 Uiso 1 1 calc R U . . .
H222 H 0.2996 0.3271 0.4073 0.083 Uiso 1 1 calc R U . . .
H322 H 0.3129 0.2518 0.4755 0.083 Uiso 1 1 calc R U . . .
O1 O 0.02733(6) 0.43992(10) 0.16325(6) 0.0396(3) Uani 1 1 d . . . . .
O2 O 0.10969(6) 0.10499(9) 0.14576(5) 0.0340(3) Uani 1 1 d . . . . .
O3 O 0.16585(5) 0.28612(9) 0.16521(6) 0.0316(3) Uani 1 1 d . . . . .
O4 O 0.05145(6) 0.15198(11) -0.00150(6) 0.0408(3) Uani 1 1 d . . . . .
O5 O 0.16308(6) 0.44822(13) 0.40282(6) 0.0505(3) Uani 1 1 d . . . . .
O6 O -0.12549(6) 0.42515(11) -0.07634(6) 0.0439(3) Uani 1 1 d . . . . .
O7 O 0.22333(7) 0.22366(11) 0.39939(6) 0.0496(3) Uani 1 1 d . . . . .
O8 O 0.03013(6) 0.18653(11) 0.20650(6) 0.0397(3) Uani 1 1 d . . . . .
H8OA H 0.0200 0.1991 0.2391 0.060 Uiso 0.5 1 calc R U P A 1
H8OB H 0.0331 0.1166 0.1934 0.060 Uiso 0.5 1 calc R U P B 2
O9 O -0.00401(8) 0.06275(12) -0.18494(6) 0.0513(4) Uani 1 1 d . . . . .
H9OA H -0.0116 -0.0111 -0.1850 0.077 Uiso 0.5 1 calc R U P C 1
H9OB H 0.0087 0.0817 -0.2150 0.077 Uiso 0.5 1 calc R U P D 2

loop_
_atom_site_aniso_label
_atom_site_aniso_U_11
_atom_site_aniso_U_22
_atom_site_aniso_U_33
_atom_site_aniso_U_23
_atom_site_aniso_U_13
_atom_site_aniso_U_12
C1 0.0326(8) 0.0372(8) 0.0240(8) -0.0043(6) 0.0156(7) -0.0040(7)
C2 0.0331(8) 0.0457(9) 0.0221(8) -0.0031(6) 0.0110(7) -0.0041(7)
C3 0.0298(8) 0.0430(9) 0.0259(8) 0.0031(7) 0.0098(7) -0.0028(7)
C4 0.0327(8) 0.0374(8) 0.0305(8) -0.0016(6) 0.0142(7) 0.0010(7)
C4A 0.0339(8) 0.0367(8) 0.0227(8) -0.0055(6) 0.0134(7) -0.0044(7)
C5 0.0411(10) 0.0398(9) 0.0321(9) -0.0112(7) 0.0155(8) -0.0019(7)
C6 0.0369(9) 0.0480(9) 0.0287(8) -0.0119(7) 0.0169(7) -0.0102(7)
C7 0.0431(9) 0.0432(9) 0.0215(8) -0.0009(7) 0.0125(7) -0.0055(8)
C8 0.0440(9) 0.0361(8) 0.0232(8) 0.0001(6) 0.0137(7) -0.0049(7)
C8A 0.0363(8) 0.0338(8) 0.0224(7) -0.0062(6) 0.0143(7) -0.0065(7)
C9 0.0319(8) 0.0294(7) 0.0228(7) -0.0053(6) 0.0126(6) -0.0044(6)
C9A 0.0294(8) 0.0362(8) 0.0226(7) -0.0032(6) 0.0118(6) -0.0031(6)
C10A 0.0335(8) 0.0371(8) 0.0255(8) -0.0045(6) 0.0140(7) -0.0035(7)
C11 0.0471(11) 0.0743(13) 0.0263(9) -0.0106(9) 0.0107(8) 0.0073(10)
C12 0.0440(10) 0.0478(10) 0.0221(8) -0.0095(7) 0.0138(7) -0.0078(8)
C13 0.0534(11) 0.0423(9) 0.0279(8) -0.0095(7) 0.0211(8) -0.0079(8)
C14 0.0843(17) 0.0722(15) 0.0674(16) -0.0111(12) 0.0460(14) -0.0294(13)
C15 0.0682(15) 0.0745(15) 0.0480(13) -0.0144(11) 0.0233(11) 0.0144(12)
C16 0.0602(12) 0.0362(9) 0.0285(9) 0.0021(7) 0.0125(8) 0.0042(8)
C17 0.0448(10) 0.0335(8) 0.0289(9) -0.0030(7) 0.0091(8) 0.0073(7)
C18 0.0342(9) 0.0405(9) 0.0357(9) -0.0025(7) 0.0125(7) 0.0065(7)
C19 0.0372(10) 0.0597(12) 0.0548(13) -0.0044(10) 0.0084(9) 0.0034(9)
C20 0.0498(12) 0.0592(12) 0.0536(12) -0.0052(9) 0.0294(10) 0.0094(10)
C21 0.0394(10) 0.0496(10) 0.0403(10) 0.0099(8) 0.0112(8) 0.0065(8)
C22 0.0464(11) 0.0649(13) 0.0406(11) -0.0064(9) 0.0045(9) -0.0022(10)
O1 0.0459(7) 0.0426(6) 0.0255(6) -0.0084(5) 0.0104(5) 0.0068(5)
O2 0.0423(7) 0.0306(5) 0.0264(6) -0.0055(4) 0.0120(5) -0.0022(5)
O3 0.0298(6) 0.0329(5) 0.0323(6) -0.0008(4) 0.0132(5) 0.0001(4)
O4 0.0430(7) 0.0543(7) 0.0227(6) -0.0108(5) 0.0116(5) 0.0058(6)
O5 0.0470(8) 0.0708(9) 0.0309(7) -0.0219(6) 0.0138(6) -0.0040(6)
O6 0.0379(7) 0.0588(8) 0.0284(6) 0.0034(5) 0.0077(5) 0.0049(6)
O7 0.0595(8) 0.0497(7) 0.0245(6) -0.0020(5) 0.0033(6) -0.0037(6)
O8 0.0461(7) 0.0466(7) 0.0343(7) -0.0109(5) 0.0248(6) -0.0162(6)
O9 0.0759(10) 0.0542(8) 0.0249(6) -0.0103(6) 0.0222(6) -0.0069(7)

loop_
_atom_type_symbol
_atom_type_description
_atom_type_scat_dispersion_real
_atom_type_scat_dispersion_imag
_atom_type_scat_source
C C 0.0033 0.0016 'International Tables Vol C Tables 4.2.6.8 and 6.1.1.4'
H H 0.0000 0.0000 'International Tables Vol C Tables 4.2.6.8 and 6.1.1.4'
O O 0.0106 0.0060 'International Tables Vol C Tables 4.2.6.8 and 6.1.1.4'

loop_
_geom_angle_atom_site_label_1
_geom_angle_atom_site_label_2
_geom_angle_atom_site_label_3
_geom_angle
O4 C1 C2 112.98(13)
O4 C1 C9A 124.12(14)
C2 C1 C9A 122.90(15)
C3 C2 C1 120.15(14)
C3 C2 C11 130.71(15)
C1 C2 C11 109.13(15)
O6 C3 C2 117.08(14)
O6 C3 C4 123.60(15)
C2 C3 C4 119.31(15)
C4A C4 C3 118.61(15)
C4A C4 H4 120.7
C3 C4 H4 120.7
C4 C4A C9A 124.83(14)
C4 C4A O1 112.96(13)
C9A C4A O1 122.20(14)
C10A C5 C6 120.75(16)
C10A C5 H5 119.6
C6 C5 H5 119.6
O5 C6 C5 121.10(17)
O5 C6 C7 121.60(16)
C5 C6 C7 117.27(14)
C8 C7 O7 119.81(16)
C8 C7 C6 121.23(15)
O7 C7 C6 118.84(14)
C7 C8 C8A 121.30(15)
C7 C8 C16 124.24(16)
C8A C8 C16 114.45(13)
O8 C8A C10A 106.29(13)
O8 C8A C8 111.44(13)
C10A C8A C8 113.89(13)
O8 C8A C9 106.39(11)
C10A C8A C9 109.80(13)
C8 C8A C9 108.75(13)
O2 C9 O3 106.22(12)
O2 C9 C9A 112.48(12)
O3 C9 C9A 113.92(12)
O2 C9 C8A 107.28(12)
O3 C9 C8A 107.61(11)
C9A C9 C8A 109.02(13)
C4A C9A C1 114.17(14)
C4A C9A C9 119.08(13)
C1 C9A C9 126.59(14)
C5 C10A O1 119.41(15)
C5 C10A C8A 123.07(15)
O1 C10A C8A 117.27(13)
C2 C11 C12 101.81(13)
C2 C11 H111 111.4
C12 C11 H111 111.4
C2 C11 H211 111.4
C12 C11 H211 111.4
H111 C11 H211 109.3
O4 C12 C13 109.08(14)
O4 C12 C11 107.01(13)
C13 C12 C11 116.24(15)
O4 C12 H12 108.1
C13 C12 H12 108.1
C11 C12 H12 108.1
O9 C13 C14 108.74(15)
O9 C13 C15 109.63(15)
C14 C13 C15 111.30(19)
O9 C13 C12 103.69(14)
C14 C13 C12 113.12(16)
C15 C13 C12 110.05(15)
C13 C14 H114 109.5
C13 C14 H214 109.5
H114 C14 H214 109.5
C13 C14 H314 109.5
H114 C14 H314 109.5
H214 C14 H314 109.5
C13 C15 H115 109.5
C13 C15 H215 109.5
H115 C15 H215 109.5
C13 C15 H315 109.5
H115 C15 H315 109.5
H215 C15 H315 109.5
C8 C16 C17 110.44(13)
C8 C16 H116 109.6
C17 C16 H116 109.6
C8 C16 H216 109.6
C17 C16 H216 109.6
H116 C16 H216 108.1
O2 C17 C18 100.84(12)
O2 C17 C16 108.33(15)
C18 C17 C16 115.85(14)
O2 C17 H17 110.5
C18 C17 H17 110.5
C16 C17 H17 110.5
O3 C18 C19 108.91(13)
O3 C18 C20 108.16(14)
C19 C18 C20 111.11(16)
O3 C18 C17 100.62(13)
C19 C18 C17 115.57(15)
C20 C18 C17 111.72(15)
C18 C19 H119 109.5
C18 C19 H219 109.5
H119 C19 H219 109.5
C18 C19 H319 109.5
H119 C19 H319 109.5
H219 C19 H319 109.5
C18 C20 H120 109.5
C18 C20 H220 109.5
H120 C20 H220 109.5
C18 C20 H320 109.5
H120 C20 H320 109.5
H220 C20 H320 109.5
O6 C21 H121 109.5
O6 C21 H221 109.5
H121 C21 H221 109.5
O6 C21 H321 109.5
H121 C21 H321 109.5
H221 C21 H321 109.5
O7 C22 H122 109.5
O7 C22 H222 109.5
H122 C22 H222 109.5
O7 C22 H322 109.5
H122 C22 H322 109.5
H222 C22 H322 109.5
C10A O1 C4A 119.72(12)
C9 O2 C17 102.38(11)
C9 O3 C18 107.92(11)
C1 O4 C12 107.26(12)
C3 O6 C21 116.40(13)
C7 O7 C22 117.79(14)
C8A O8 H8OA 109.5
C8A O8 H8OB 109.5
C13 O9 H9OA 109.5
C13 O9 H9OB 109.5

loop_
_geom_bond_atom_site_label_1
_geom_bond_atom_site_label_2
_geom_bond_distance
C1 O4 1.3625(19)
C1 C2 1.385(2)
C1 C9A 1.400(2)
C2 C3 1.382(2)
C2 C11 1.499(2)
C3 O6 1.3634(19)
C3 C4 1.388(2)
C4 C4A 1.379(2)
C4 H4 0.9300
C4A C9A 1.392(2)
C4A O1 1.3967(18)
C5 C10A 1.331(2)
C5 C6 1.453(2)
C5 H5 0.9300
C6 O5 1.2274(19)
C6 C7 1.488(2)
C7 C8 1.340(2)
C7 O7 1.368(2)
C8 C8A 1.502(2)
C8 C16 1.505(2)
C8A O8 1.4368(19)
C8A C10A 1.496(2)
C8A C9 1.553(2)
C9 O2 1.4116(18)
C9 O3 1.4277(18)
C9 C9A 1.496(2)
C10A O1 1.3547(19)
C11 C12 1.532(3)
C11 H111 0.9700
C11 H211 0.9700
C12 O4 1.4692(19)
C12 C13 1.528(2)
C12 H12 0.9800
C13 O9 1.449(2)
C13 C14 1.515(3)
C13 C15 1.516(3)
C14 H114 0.9600
C14 H214 0.9600
C14 H314 0.9600
C15 H115 0.9600
C15 H215 0.9600
C15 H315 0.9600
C16 C17 1.532(2)
C16 H116 0.9700
C16 H216 0.9700
C17 O2 1.442(2)
C17 C18 1.527(2)
C17 H17 0.9800
C18 O3 1.4596(19)
C18 C19 1.523(2)
C18 C20 1.523(3)
C19 H119 0.9600
C19 H219 0.9600
C19 H319 0.9600
C20 H120 0.9600
C20 H220 0.9600
C20 H320 0.9600
C21 O6 1.430(2)
C21 H121 0.9600
C21 H221 0.9600
C21 H321 0.9600
C22 O7 1.437(2)
C22 H122 0.9600
C22 H222 0.9600
C22 H322 0.9600
O8 H8OA 0.8200
O8 H8OB 0.8200
O9 H9OA 0.8200
O9 H9OB 0.8200

loop_
_geom_torsion_atom_site_label_1
_geom_torsion_atom_site_label_2
_geom_torsion_atom_site_label_3
_geom_torsion_atom_site_label_4
_geom_torsion
O4 C1 C2 C3 -178.18(15)
C9A C1 C2 C3 1.7(2)
O4 C1 C2 C11 0.7(2)
C9A C1 C2 C11 -179.37(16)
C1 C2 C3 O6 -179.96(14)
C11 C2 C3 O6 1.4(3)
C1 C2 C3 C4 -0.2(2)
C11 C2 C3 C4 -178.85(18)
O6 C3 C4 C4A 179.06(14)
C2 C3 C4 C4A -0.7(2)
C3 C4 C4A C9A 0.1(2)
C3 C4 C4A O1 178.97(14)
C10A C5 C6 O5 -172.07(17)
C10A C5 C6 C7 9.7(2)
O5 C6 C7 C8 171.33(17)
C5 C6 C7 C8 -10.4(2)
O5 C6 C7 O7 -4.7(2)
C5 C6 C7 O7 173.56(15)
O7 C7 C8 C8A 174.04(14)
C6 C7 C8 C8A -1.9(2)
O7 C7 C8 C16 -6.7(3)
C6 C7 C8 C16 177.34(16)
C7 C8 C8A O8 -106.20(17)
C16 C8 C8A O8 74.46(18)
C7 C8 C8A C10A 14.0(2)
C16 C8 C8A C10A -165.31(14)
C7 C8 C8A C9 136.83(16)
C16 C8 C8A C9 -42.51(18)
O8 C8A C9 O2 -58.66(15)
C10A C8A C9 O2 -173.29(12)
C8 C8A C9 O2 61.49(15)
O8 C8A C9 O3 -172.59(11)
C10A C8A C9 O3 72.78(15)
C8 C8A C9 O3 -52.44(15)
O8 C8A C9 C9A 63.40(15)
C10A C8A C9 C9A -51.23(16)
C8 C8A C9 C9A -176.45(12)
C4 C4A C9A C1 1.2(2)
O1 C4A C9A C1 -177.51(14)
C4 C4A C9A C9 -174.45(14)
O1 C4A C9A C9 6.8(2)
O4 C1 C9A C4A 177.74(14)
C2 C1 C9A C4A -2.1(2)
O4 C1 C9A C9 -7.0(2)
C2 C1 C9A C9 173.16(15)
O2 C9 C9A C4A 145.00(14)
O3 C9 C9A C4A -94.06(16)
C8A C9 C9A C4A 26.14(19)
O2 C9 C9A C1 -30.1(2)
O3 C9 C9A C1 90.85(18)
C8A C9 C9A C1 -148.96(15)
C6 C5 C10A O1 177.57(15)
C6 C5 C10A C8A 3.4(3)
O8 C8A C10A C5 108.06(17)
C8 C8A C10A C5 -15.0(2)
C9 C8A C10A C5 -137.25(16)
O8 C8A C10A O1 -66.24(17)
C8 C8A C10A O1 170.67(14)
C9 C8A C10A O1 48.46(18)
C3 C2 C11 C12 -173.81(18)
C1 C2 C11 C12 7.4(2)
C2 C11 C12 O4 -12.46(19)
C2 C11 C12 C13 -134.59(15)
O4 C12 C13 O9 177.50(13)
C11 C12 C13 O9 -61.46(18)
O4 C12 C13 C14 -64.9(2)
C11 C12 C13 C14 56.1(2)
O4 C12 C13 C15 60.31(19)
C11 C12 C13 C15 -178.66(16)
C7 C8 C16 C17 -138.45(17)
C8A C8 C16 C17 40.9(2)
C8 C16 C17 O2 -56.40(18)
C8 C16 C17 C18 56.0(2)
O2 C17 C18 O3 38.53(14)
C16 C17 C18 O3 -78.13(16)
O2 C17 C18 C19 155.60(14)
C16 C17 C18 C19 38.9(2)
O2 C17 C18 C20 -76.06(16)
C16 C17 C18 C20 167.28(15)
C5 C10A O1 C4A 169.70(15)
C8A C10A O1 C4A -15.8(2)
C4 C4A O1 C10A 167.32(14)
C9A C4A O1 C10A -13.8(2)
O3 C9 O2 C17 37.26(14)
C9A C9 O2 C17 162.53(13)
C8A C9 O2 C17 -77.60(14)
C18 C17 O2 C9 -46.87(14)
C16 C17 O2 C9 75.22(14)
O2 C9 O3 C18 -11.84(15)
C9A C9 O3 C18 -136.21(13)
C8A C9 O3 C18 102.80(13)
C19 C18 O3 C9 -138.61(15)
C20 C18 O3 C9 100.53(15)
C17 C18 O3 C9 -16.71(14)
C2 C1 O4 C12 -9.11(18)
C9A C1 O4 C12 171.00(15)
C13 C12 O4 C1 140.05(14)
C11 C12 O4 C1 13.53(18)
C2 C3 O6 C21 173.19(15)
C4 C3 O6 C21 -6.6(2)
C8 C7 O7 C22 132.23(18)
C6 C7 O7 C22 -51.7(2)
